data_4084576
loop_
_publ_author_name
'Kameo, Hajime'
'Kawamoto, Tatsuya'
'Sakaki, Shigeyoshi'
'Nakazawa, Hiroshi'

_publ_section_title
;
 Can One \s*-Antibonding Orbital Interact with Six Electrons of Lewis
 Bases? Analysis of a Multiply Interacting \s* Orbital
;
_journal_issue 21
_journal_name_full Organometallics
_journal_page_first 5960
_journal_paper_doi 10.1021/om500951e
_journal_volume 33
_journal_year 2014
_chemical_formula_moiety 'C54.00 H42 F P3 Sn, 0.5(C H2 Cl2)'
_chemical_formula_sum 'C54.5 H43 Cl F P3 Sn'
_chemical_formula_weight 963.94
_space_group_IT_number 147
_symmetry_cell_setting trigonal
_symmetry_Int_Tables_number 147
_symmetry_space_group_name_Hall '-P 3'
_symmetry_space_group_name_H-M 'P -3'
_cell_angle_alpha 90.00
_cell_angle_beta 90.00
_cell_angle_gamma 120.00
_cell_formula_units_Z 2
_cell_length_a 13.0779(3)
_cell_length_b 13.0779(3)
_cell_length_c 16.1921(5)
_cell_measurement_reflns_used 5187
_cell_measurement_temperature 200(2)
_cell_measurement_theta_max 27.4758
_cell_measurement_theta_min 2.1943
_cell_volume 2398.33(11)
_computing_cell_refinement 'CrystalClear (Rigaku/MSC Inc., 2006)'
_computing_data_collection 'CrystalClear (Rigaku/MSC Inc., 2006)'
_computing_data_reduction 'CrystalClear (Rigaku/MSC Inc., 2006)'
_computing_molecular_graphics 'Ortep-3 for Windows (Farrugia, 1997)'
_computing_publication_material SHELXL97
_computing_structure_refinement 'SHELXL-97 (Sheldrick, 1997)'
_computing_structure_solution 'SIR97 (Altomare <i>et al.</i>,  1999)'
_diffrn_ambient_temperature 200(2)
_diffrn_detector_area_resol_mean 7.32
_diffrn_measured_fraction_theta_full 0.999
_diffrn_measured_fraction_theta_max 0.999
_diffrn_measurement_details
;
scan:
    Number of images: 600
               Slice: -80.0000 - 100.000
         Image width: 0.3000
            Exp time: 10.0000
       Rotation axis: Phi
               Omega: 0.0000
                 Chi: 0.0000
                 Phi: 0.0000
                 XTD: 45.2025
              2theta: 19.7876
scan:
    Number of images: 160
               Slice: -20.0000 - 28.0000
         Image width: 0.3000
            Exp time: 10.0000
       Rotation axis: Omega
               Omega: 0.0000
                 Chi: 90.0000
                 Phi: 0.0000
                 XTD: 45.2025
              2theta: 19.7876
scan:
    Number of images: 160
               Slice: -20.0000 - 28.0000
         Image width: 0.3000
            Exp time: 10.0000
       Rotation axis: Omega
               Omega: 0.0000
                 Chi: 90.0000
                 Phi: 90.0000
                 XTD: 45.2025
              2theta: 19.7876
scan:
    Number of images: 160
               Slice: -20.0000 - 28.0000
         Image width: 0.3000
            Exp time: 10.0000
       Rotation axis: Omega
               Omega: 0.0000
                 Chi: 90.0000
                 Phi: 180.0000
                 XTD: 45.2025
              2theta: 19.7876
scan:
    Number of images: 160
               Slice: -20.0000 - 28.0000
         Image width: 0.3000
            Exp time: 10.0000
       Rotation axis: Omega
               Omega: 0.0000
                 Chi: 90.0000
                 Phi: 270.0000
                 XTD: 45.2025
              2theta: 19.7876

;
_diffrn_measurement_device 'Mercury CCD (2x2 bin mode)'
_diffrn_measurement_device_details 'AFC7: Eulerian 3-circle'
_diffrn_measurement_device_type 'Rigaku/MSC Mercury CCD'
_diffrn_measurement_method '\w and \f'
_diffrn_radiation_detector CCD
_diffrn_radiation_monochromator 'Graphite Monochromator'
_diffrn_radiation_source 'Rotating Anode'
_diffrn_radiation_type MoK\a
_diffrn_radiation_wavelength 0.71070
_diffrn_reflns_av_R_equivalents 0.0595
_diffrn_reflns_av_sigmaI/netI 0.0638
_diffrn_reflns_limit_h_max 16
_diffrn_reflns_limit_h_min -16
_diffrn_reflns_limit_k_max 16
_diffrn_reflns_limit_k_min -13
_diffrn_reflns_limit_l_max 19
_diffrn_reflns_limit_l_min -21
_diffrn_reflns_number 19328
_diffrn_reflns_reduction_process 'Lp corrections applied'
_diffrn_reflns_theta_full 27.48
_diffrn_reflns_theta_max 27.48
_diffrn_reflns_theta_min 2.19
_diffrn_source_current 280.0000
_diffrn_source_power 16.8000
_diffrn_source_voltage 60.0000
_exptl_absorpt_coefficient_mu 0.727
_exptl_absorpt_correction_T_max 0.9645
_exptl_absorpt_correction_T_min 0.9178
_exptl_absorpt_correction_type multi-scan
_exptl_absorpt_process_details 'REQAB(Rigaku, 1998)'
_exptl_crystal_colour Colorless
_exptl_crystal_density_diffrn 1.335
_exptl_crystal_density_method 'not measured'
_exptl_crystal_description Platelet
_exptl_crystal_F_000 982
_exptl_crystal_preparation 'mounted on the CryoLoop with Palaton oil and placed in N2 stream at 200(2) K'
_exptl_crystal_size_max 0.12
_exptl_crystal_size_mid 0.12
_exptl_crystal_size_min 0.05
_platon_squeeze_details
;
Approximately 14.7% of the unit cell volume comprises a large region of
disordered solvent which could not be modelled as discrete atomic sites.
We employed PLATON SQUEEZE to calculate the contribution to the diffraction
from the solvent region and thereby produced a set of solvent-free diffraction
intensities. SQUEEZE estimated a total count of 43 electrons in a large void, 
which was assigned to be a CH2Cl2 molecule per unitcell.
;
_refine_diff_density_max 0.778
_refine_diff_density_min -0.768
_refine_diff_density_rms 0.092
_refine_ls_extinction_method none
_refine_ls_goodness_of_fit_ref 1.138
_refine_ls_hydrogen_treatment constr
_refine_ls_matrix_type full
_refine_ls_number_parameters 178
_refine_ls_number_reflns 3666
_refine_ls_number_restraints 0
_refine_ls_restrained_S_all 1.138
_refine_ls_R_factor_all 0.0644
_refine_ls_R_factor_gt 0.0506
_refine_ls_shift/su_max 0.001
_refine_ls_shift/su_mean 0.000
_refine_ls_structure_factor_coef Fsqd
_refine_ls_weighting_details 'calc w=1/[\s^2^(Fo^2^)+(0.0513P)^2^+0.0000P] where P=(Fo^2^+2Fc^2^)/3'
_refine_ls_weighting_scheme calc
_refine_ls_wR_factor_gt 0.1193
_refine_ls_wR_factor_ref 0.1280
_reflns_number_gt 3027
_reflns_number_total 3666
_reflns_threshold_expression >2sigma(I)
_cod_data_source_file om500951e_si_001.cif
_cod_data_source_block 1a
_cod_depositor_comments
;
The following automatic conversions were performed:

'_exptl_absorpt_correction_type' value 'Multi-scan' changed to
'multi-scan' according to
/home/saulius/struct/COD-crude-data--automatic-downloads/rss-feeds/ACS/lib/dictionaries/cif_core.dic
dictionary named 'cif_core.dic' version 2.4.2 from 2011-04-26.

Automatic conversion script
Id: cif_fix_values 2827 2014-09-09 07:05:25Z andrius 

 Adding full bibliography for 4084576--4084577.cif.
;
_cod_original_sg_symbol_H-M P-3
_cod_original_formula_sum 'C54.50 H43 Cl F P3 Sn'
_cod_database_code 4084576

loop_
_symmetry_equiv_pos_as_xyz
'x, y, z'
'-y, x-y, z'
'-x+y, -x, z'
'-x, -y, -z'
'y, -x+y, -z'
'x-y, x, -z'

loop_
_atom_site_label
_atom_site_type_symbol
_atom_site_fract_x
_atom_site_fract_y
_atom_site_fract_z
_atom_site_U_iso_or_equiv
_atom_site_adp_type
_atom_site_occupancy
_atom_site_symmetry_multiplicity
_atom_site_calc_flag
_atom_site_refinement_flags
Sn1 Sn 0.6667 0.3333 0.57641(2) 0.03042(14) Uani 1 3 d S
F1 F 0.6667 0.3333 0.4535(2) 0.0386(8) Uani 1 3 d S
P1 P 0.70980(7) 0.51533(7) 0.73597(5) 0.0277(2) Uani 1 1 d .
C1 C 0.8098(3) 0.5115(3) 0.5864(2) 0.0310(7) Uani 1 1 d .
C2 C 0.8919(3) 0.5584(3) 0.5230(2) 0.0402(9) Uani 1 1 d .
H2A H 0.8847 0.5098 0.4772 0.048 Uiso 1 1 calc R
C3 C 0.9835(3) 0.6735(4) 0.5244(3) 0.0525(11) Uani 1 1 d .
H3A H 1.0395 0.7034 0.4807 0.063 Uiso 1 1 calc R
C4 C 0.9927(3) 0.7447(3) 0.5903(3) 0.0524(11) Uani 1 1 d .
H4A H 1.0549 0.8245 0.5915 0.063 Uiso 1 1 calc R
C5 C 0.9120(3) 0.7008(3) 0.6547(2) 0.0427(9) Uani 1 1 d .
H5A H 0.9188 0.7508 0.6995 0.051 Uiso 1 1 calc R
C6 C 0.8205(3) 0.5830(3) 0.6540(2) 0.0319(7) Uani 1 1 d .
C7 C 0.7971(3) 0.5433(3) 0.8306(2) 0.0297(7) Uani 1 1 d .
C8 C 0.9169(3) 0.5796(3) 0.8314(2) 0.0337(8) Uani 1 1 d .
H8A H 0.9582 0.5931 0.7807 0.040 Uiso 1 1 calc R
C9 C 0.9765(3) 0.5963(3) 0.9051(3) 0.0430(9) Uani 1 1 d .
H9A H 1.0587 0.6228 0.9046 0.052 Uiso 1 1 calc R
C10 C 0.9171(3) 0.5746(3) 0.9796(3) 0.0433(9) Uani 1 1 d .
H10A H 0.9583 0.5871 1.0303 0.052 Uiso 1 1 calc R
C11 C 0.7977(3) 0.5348(3) 0.9794(2) 0.0428(9) Uani 1 1 d .
H11A H 0.7561 0.5184 1.0302 0.051 Uiso 1 1 calc R
C12 C 0.7376(3) 0.5182(3) 0.9050(2) 0.0373(8) Uani 1 1 d .
H12A H 0.6550 0.4895 0.9055 0.045 Uiso 1 1 calc R
C13 C 0.6586(3) 0.6224(3) 0.7463(2) 0.0308(7) Uani 1 1 d .
C14 C 0.7105(3) 0.7211(3) 0.7974(2) 0.0400(9) Uani 1 1 d .
H14A H 0.7765 0.7358 0.8304 0.048 Uiso 1 1 calc R
C15 C 0.6668(4) 0.7987(3) 0.8006(3) 0.0466(10) Uani 1 1 d .
H15A H 0.7032 0.8661 0.8355 0.056 Uiso 1 1 calc R
C16 C 0.5703(3) 0.7774(3) 0.7531(3) 0.0446(9) Uani 1 1 d .
H16A H 0.5400 0.8299 0.7558 0.053 Uiso 1 1 calc R
C17 C 0.5179(3) 0.6802(3) 0.7018(2) 0.0407(9) Uani 1 1 d .
H17A H 0.4525 0.6666 0.6684 0.049 Uiso 1 1 calc R
C18 C 0.5611(3) 0.6018(3) 0.6989(2) 0.0358(8) Uani 1 1 d .
H18A H 0.5238 0.5340 0.6644 0.043 Uiso 1 1 calc R

loop_
_atom_site_aniso_label
_atom_site_aniso_U_11
_atom_site_aniso_U_22
_atom_site_aniso_U_33
_atom_site_aniso_U_23
_atom_site_aniso_U_13
_atom_site_aniso_U_12
Sn1 0.03262(17) 0.03262(17) 0.0260(3) 0.000 0.000 0.01631(9)
F1 0.0454(12) 0.0454(12) 0.0249(19) 0.000 0.000 0.0227(6)
P1 0.0272(4) 0.0274(4) 0.0282(5) -0.0012(3) -0.0005(3) 0.0134(3)
C1 0.0310(16) 0.0335(17) 0.0296(19) 0.0054(14) 0.0040(14) 0.0170(14)
C2 0.0397(19) 0.045(2) 0.032(2) 0.0028(16) 0.0066(16) 0.0185(17)
C3 0.044(2) 0.056(3) 0.043(3) 0.007(2) 0.0140(19) 0.0139(19)
C4 0.043(2) 0.036(2) 0.057(3) 0.0063(19) 0.007(2) 0.0036(17)
C5 0.044(2) 0.0303(18) 0.039(2) -0.0034(16) 0.0023(17) 0.0072(16)
C6 0.0320(17) 0.0310(16) 0.032(2) 0.0029(14) 0.0003(14) 0.0155(14)
C7 0.0333(17) 0.0228(15) 0.0323(19) -0.0023(13) -0.0041(14) 0.0136(13)
C8 0.0317(17) 0.0324(17) 0.036(2) 0.0005(15) -0.0008(14) 0.0153(14)
C9 0.0333(18) 0.041(2) 0.050(3) 0.0028(18) -0.0078(17) 0.0147(16)
C10 0.051(2) 0.045(2) 0.039(2) -0.0076(17) -0.0182(18) 0.0275(18)
C11 0.055(2) 0.055(2) 0.031(2) -0.0020(17) -0.0027(17) 0.037(2)
C12 0.0369(18) 0.045(2) 0.037(2) -0.0018(16) -0.0021(15) 0.0254(16)
C13 0.0315(17) 0.0288(16) 0.0301(19) 0.0002(14) 0.0007(14) 0.0137(14)
C14 0.0396(19) 0.0381(19) 0.047(2) -0.0046(17) -0.0072(17) 0.0227(16)
C15 0.056(2) 0.037(2) 0.052(3) -0.0105(18) -0.010(2) 0.0266(18)
C16 0.052(2) 0.040(2) 0.053(3) 0.0019(18) -0.0013(19) 0.0316(19)
C17 0.0381(19) 0.047(2) 0.045(2) -0.0008(17) -0.0056(17) 0.0267(17)
C18 0.0365(18) 0.0313(17) 0.040(2) -0.0003(15) -0.0022(16) 0.0173(15)

loop_
_atom_type_symbol
_atom_type_description
_atom_type_scat_dispersion_real
_atom_type_scat_dispersion_imag
_atom_type_scat_source
C C 0.0033 0.0016 'International Tables Vol C Tables 4.2.6.8 and 6.1.1.4'
H H 0.0000 0.0000 'International Tables Vol C Tables 4.2.6.8 and 6.1.1.4'
F F 0.0171 0.0103 'International Tables Vol C Tables 4.2.6.8 and 6.1.1.4'
P P 0.1023 0.0942 'International Tables Vol C Tables 4.2.6.8 and 6.1.1.4'
Cl Cl 0.1484 0.1585 'International Tables Vol C Tables 4.2.6.8 and 6.1.1.4'
Sn Sn -0.6537 1.4246 'International Tables Vol C Tables 4.2.6.8 and 6.1.1.4'

loop_
_geom_angle_atom_site_label_1
_geom_angle_atom_site_label_2
_geom_angle_atom_site_label_3
_geom_angle
_geom_angle_site_symmetry_1
_geom_angle_site_symmetry_3
F1 Sn1 C1 94.32(9) . 2_655
F1 Sn1 C1 94.32(10) . .
C1 Sn1 C1 119.44(3) 2_655 .
F1 Sn1 C1 94.32(9) . 3_665
C1 Sn1 C1 119.44(3) 2_655 3_665
C1 Sn1 C1 119.44(3) . 3_665
C6 P1 C7 104.24(16) . .
C6 P1 C13 101.50(15) . .
C7 P1 C13 101.50(15) . .
C2 C1 C6 119.1(3) . .
C2 C1 Sn1 119.1(3) . .
C6 C1 Sn1 121.7(2) . .
C3 C2 C1 121.9(4) . .
C3 C2 H2A 119.0 . .
C1 C2 H2A 119.0 . .
C2 C3 C4 119.0(4) . .
C2 C3 H3A 120.5 . .
C4 C3 H3A 120.5 . .
C3 C4 C5 120.7(4) . .
C3 C4 H4A 119.6 . .
C5 C4 H4A 119.6 . .
C4 C5 C6 120.2(4) . .
C4 C5 H5A 119.9 . .
C6 C5 H5A 119.9 . .
C1 C6 C5 119.1(3) . .
C1 C6 P1 116.9(2) . .
C5 C6 P1 123.9(3) . .
C12 C7 C8 118.5(3) . .
C12 C7 P1 117.4(3) . .
C8 C7 P1 123.9(3) . .
C9 C8 C7 120.8(3) . .
C9 C8 H8A 119.6 . .
C7 C8 H8A 119.6 . .
C8 C9 C10 120.3(3) . .
C8 C9 H9A 119.8 . .
C10 C9 H9A 119.8 . .
C11 C10 C9 119.3(4) . .
C11 C10 H10A 120.3 . .
C9 C10 H10A 120.3 . .
C10 C11 C12 120.3(4) . .
C10 C11 H11A 119.8 . .
C12 C11 H11A 119.8 . .
C7 C12 C11 120.6(3) . .
C7 C12 H12A 119.7 . .
C11 C12 H12A 119.7 . .
C14 C13 C18 118.7(3) . .
C14 C13 P1 124.6(3) . .
C18 C13 P1 116.7(2) . .
C13 C14 C15 120.8(3) . .
C13 C14 H14A 119.6 . .
C15 C14 H14A 119.6 . .
C16 C15 C14 119.9(4) . .
C16 C15 H15A 120.1 . .
C14 C15 H15A 120.1 . .
C17 C16 C15 120.2(3) . .
C17 C16 H16A 119.9 . .
C15 C16 H16A 119.9 . .
C16 C17 C18 119.9(3) . .
C16 C17 H17A 120.0 . .
C18 C17 H17A 120.0 . .
C13 C18 C17 120.4(3) . .
C13 C18 H18A 119.8 . .
C17 C18 H18A 119.8 . .

loop_
_geom_bond_atom_site_label_1
_geom_bond_atom_site_label_2
_geom_bond_distance
_geom_bond_site_symmetry_2
Sn1 F1 1.990(3) .
Sn1 C1 2.144(3) 2_655
Sn1 C1 2.144(3) .
Sn1 C1 2.144(3) 3_665
Sn1 P1 3.3638(9) .
F1 P1 5.056(3) .
P1 C6 1.834(3) .
P1 C7 1.834(3) .
P1 C13 1.836(3) .
C1 C2 1.387(5) .
C1 C6 1.400(5) .
C2 C3 1.378(5) .
C2 H2A 0.9500 .
C3 C4 1.381(6) .
C3 H3A 0.9500 .
C4 C5 1.388(5) .
C4 H4A 0.9500 .
C5 C6 1.400(4) .
C5 H5A 0.9500 .
C7 C12 1.382(5) .
C7 C8 1.392(4) .
C8 C9 1.381(5) .
C8 H8A 0.9500 .
C9 C10 1.386(5) .
C9 H9A 0.9500 .
C10 C11 1.376(5) .
C10 H10A 0.9500 .
C11 C12 1.396(5) .
C11 H11A 0.9500 .
C12 H12A 0.9500 .
C13 C14 1.391(5) .
C13 C18 1.395(5) .
C14 C15 1.392(5) .
C14 H14A 0.9500 .
C15 C16 1.382(5) .
C15 H15A 0.9500 .
C16 C17 1.381(5) .
C16 H16A 0.9500 .
C17 C18 1.397(5) .
C17 H17A 0.9500 .
C18 H18A 0.9500 .

loop_
_geom_torsion_atom_site_label_1
_geom_torsion_atom_site_label_2
_geom_torsion_atom_site_label_3
_geom_torsion_atom_site_label_4
_geom_torsion
_geom_torsion_site_symmetry_1
F1 Sn1 C1 C2 -26.9(3) .
C1 Sn1 C1 C2 -124.3(3) 2_655
C1 Sn1 C1 C2 70.6(4) 3_665
F1 Sn1 C1 C6 151.0(3) .
C1 Sn1 C1 C6 53.6(4) 2_655
C1 Sn1 C1 C6 -111.6(2) 3_665
C6 C1 C2 C3 -0.2(5) .
Sn1 C1 C2 C3 177.7(3) .
C1 C2 C3 C4 -1.1(6) .
C2 C3 C4 C5 0.9(7) .
C3 C4 C5 C6 0.5(6) .
C2 C1 C6 C5 1.6(5) .
Sn1 C1 C6 C5 -176.3(3) .
C2 C1 C6 P1 -179.6(3) .
Sn1 C1 C6 P1 2.5(4) .
C4 C5 C6 C1 -1.8(6) .
C4 C5 C6 P1 179.5(3) .
C7 P1 C6 C1 126.9(3) .
C13 P1 C6 C1 -128.0(3) .
C7 P1 C6 C5 -54.4(3) .
C13 P1 C6 C5 50.8(3) .
C6 P1 C7 C12 170.2(3) .
C13 P1 C7 C12 65.0(3) .
C6 P1 C7 C8 -14.7(3) .
C13 P1 C7 C8 -119.9(3) .
C12 C7 C8 C9 -3.4(5) .
P1 C7 C8 C9 -178.4(3) .
C7 C8 C9 C10 1.4(5) .
C8 C9 C10 C11 0.8(6) .
C9 C10 C11 C12 -1.0(5) .
C8 C7 C12 C11 3.1(5) .
P1 C7 C12 C11 178.6(3) .
C10 C11 C12 C7 -1.0(5) .
C6 P1 C13 C14 -87.8(3) .
C7 P1 C13 C14 19.6(3) .
C6 P1 C13 C18 92.0(3) .
C7 P1 C13 C18 -160.7(3) .
C18 C13 C14 C15 -0.6(6) .
P1 C13 C14 C15 179.1(3) .
C13 C14 C15 C16 0.4(6) .
C14 C15 C16 C17 -0.7(6) .
C15 C16 C17 C18 1.2(6) .
C14 C13 C18 C17 1.1(5) .
P1 C13 C18 C17 -178.7(3) .
C16 C17 C18 C13 -1.4(6) .

loop_
_platon_squeeze_void_nr
_platon_squeeze_void_average_x
_platon_squeeze_void_average_y
_platon_squeeze_void_average_z
_platon_squeeze_void_volume
_platon_squeeze_void_count_electrons
_platon_squeeze_void_content
1 0.000 0.000 -0.002 304 35 ' '
2 0.333 0.667 0.863 25 4 ' '
3 0.667 0.333 0.137 25 4 ' '
